data_2216210
loop_
_publ_author_name
'Ping He'
'Xin-Min Peng'
'Gui-Hua Li'

_publ_section_title
2-Ethoxy-3-(4-fluorophenyl)-4-oxo-5-phenyl-3,4-dihydro-5<i>H</i>-pyrrolo[3,2-<i>d</i>]pyrimidine-7-carbonitrile
_journal_coeditor_code AT2469
_journal_issue 12
_journal_name_full 'Acta Crystallographica Section E'
_journal_page_first o4884
_journal_page_last o4884
_journal_paper_doi 10.1107/S1600536807060187
_journal_volume 63
_journal_year 2007
_chemical_formula_iupac 'C21 H15 F N4 O2'
_chemical_formula_moiety 'C21 H15 F N4 O2'
_chemical_formula_sum 'C21 H15 F N4 O2'
_chemical_formula_weight 374.37
_chemical_melting_point 543.0
_chemical_name_systematic
;
2-Ethoxy-3-(4-fluorophenyl)-4-oxo-5-phenyl-3,4-dihydro-5H-
pyrrolo[3,2-d]pyrimidine-7-carbonitrile
;
_space_group_IT_number 14
_symmetry_cell_setting monoclinic
_symmetry_space_group_name_Hall '-P 2ybc'
_symmetry_space_group_name_H-M 'P 1 21/c 1'
_atom_sites_solution_hydrogens geom
_atom_sites_solution_primary direct
_atom_sites_solution_secondary difmap
_audit_creation_method SHELXL-97
_cell_angle_alpha 90.00
_cell_angle_beta 93.8900(10)
_cell_angle_gamma 90.00
_cell_formula_units_Z 4
_cell_length_a 10.7513(5)
_cell_length_b 13.2684(7)
_cell_length_c 13.2210(7)
_cell_measurement_reflns_used 2131
_cell_measurement_temperature 273(2)
_cell_measurement_theta_max 21.90
_cell_measurement_theta_min 2.18
_cell_volume 1881.66(17)
_computing_cell_refinement 'SAINT-Plus (Bruker, 2001)'
_computing_data_collection 'SMART (Bruker, 2001)'
_computing_data_reduction 'SAINT-Plus (Bruker, 2001)'
_computing_molecular_graphics 'PLATON (Spek, 2003)'
_computing_publication_material 'SHELXTL (Sheldrick, 2001)'
_computing_structure_refinement 'SHELXL97 (Sheldrick, 1997)'
_computing_structure_solution 'SHELXS97 (Sheldrick, 1997)'
_diffrn_ambient_temperature 298(2)
_diffrn_measured_fraction_theta_full 1.000
_diffrn_measured_fraction_theta_max 1.000
_diffrn_measurement_device_type 'Bruker SMART 4K CCD area-detector'
_diffrn_measurement_method '\f and \w scans'
_diffrn_radiation_monochromator graphite
_diffrn_radiation_source 'fine-focus sealed tube'
_diffrn_radiation_type MoK\a
_diffrn_radiation_wavelength 0.71073
_diffrn_reflns_av_R_equivalents 0.0865
_diffrn_reflns_av_sigmaI/netI 0.0778
_diffrn_reflns_limit_h_max 13
_diffrn_reflns_limit_h_min -13
_diffrn_reflns_limit_k_max 16
_diffrn_reflns_limit_k_min -16
_diffrn_reflns_limit_l_max 16
_diffrn_reflns_limit_l_min -16
_diffrn_reflns_number 20895
_diffrn_reflns_theta_full 27.00
_diffrn_reflns_theta_max 27.00
_diffrn_reflns_theta_min 1.90
_exptl_absorpt_coefficient_mu 0.095
_exptl_absorpt_correction_T_max 0.9906
_exptl_absorpt_correction_T_min 0.9813
_exptl_absorpt_correction_type multi-scan
_exptl_absorpt_process_details '(SADABS; Sheldrick, 2003)'
_exptl_crystal_colour colourless
_exptl_crystal_density_diffrn 1.322
_exptl_crystal_density_method 'not measured'
_exptl_crystal_description block
_exptl_crystal_F_000 776
_exptl_crystal_size_max 0.20
_exptl_crystal_size_mid 0.10
_exptl_crystal_size_min 0.10
_refine_diff_density_max 0.167
_refine_diff_density_min -0.207
_refine_ls_extinction_method none
_refine_ls_goodness_of_fit_ref 0.897
_refine_ls_hydrogen_treatment constr
_refine_ls_matrix_type full
_refine_ls_number_parameters 274
_refine_ls_number_reflns 4099
_refine_ls_number_restraints 6
_refine_ls_restrained_S_all 0.915
_refine_ls_R_factor_all 0.1296
_refine_ls_R_factor_gt 0.0595
_refine_ls_shift/su_max 0.000
_refine_ls_shift/su_mean 0.000
_refine_ls_structure_factor_coef Fsqd
_refine_ls_weighting_details 'calc w=1/[\s^2^(Fo^2^)+(0.0591P)^2^+0.0000P] where P=(Fo^2^+2Fc^2^)/3'
_refine_ls_weighting_scheme calc
_refine_ls_wR_factor_gt 0.1206
_refine_ls_wR_factor_ref 0.1408
_reflns_number_gt 2039
_reflns_number_total 4099
_reflns_threshold_expression >2sigma(I)
_cod_data_source_file at2469.cif
_cod_data_source_block I
_cod_original_sg_symbol_H-M 'P 21/c'
_cod_database_code 2216210
_cod_database_fobs_code 2216210

loop_
_symmetry_equiv_pos_as_xyz
'x, y, z'
'-x, y+1/2, -z+1/2'
'-x, -y, -z'
'x, -y-1/2, z-1/2'

loop_
_atom_site_type_symbol
_atom_site_label
_atom_site_fract_x
_atom_site_fract_y
_atom_site_fract_z
_atom_site_U_iso_or_equiv
_atom_site_adp_type
_atom_site_calc_flag
_atom_site_refinement_flags
_atom_site_occupancy
_atom_site_disorder_assembly
_atom_site_disorder_group
C C1 0.3122(2) 0.13945(18) 0.20338(17) 0.0528(6) Uani d . 1 . .
C C2 0.3710(2) 0.0917(2) 0.1285(2) 0.0726(8) Uani d . 1 . .
H H2 0.4348 0.0461 0.1451 0.087 Uiso calc R 1 . .
C C3 0.3351(3) 0.1116(2) 0.0277(2) 0.0803(8) Uani d . 1 . .
H H3 0.3756 0.0811 -0.0242 0.096 Uiso calc R 1 . .
C C4 0.2401(3) 0.1761(2) 0.00691(19) 0.0698(8) Uani d . 1 . .
C C5 0.1809(3) 0.2252(2) 0.0792(2) 0.0756(8) Uani d . 1 . .
H H5 0.1166 0.2702 0.0620 0.091 Uiso calc R 1 . .
C C6 0.2186(2) 0.20656(19) 0.17943(18) 0.0673(7) Uani d . 1 . .
H H6 0.1800 0.2398 0.2307 0.081 Uiso calc R 1 . .
C C7 0.2762(2) 0.06506(18) 0.3691(2) 0.0572(6) Uani d . 1 A .
C C8 0.3997(2) 0.09608(16) 0.50746(16) 0.0481(6) Uani d . 1 . .
C C9 0.4827(2) 0.14991(16) 0.45414(16) 0.0464(5) Uani d . 1 . .
C C10 0.4589(2) 0.17129(17) 0.34947(17) 0.0519(6) Uani d . 1 . .
C C11 0.5521(2) 0.15273(18) 0.61627(18) 0.0561(6) Uani d . 1 . .
H H11 0.6013 0.1657 0.6754 0.067 Uiso calc R 1 . .
C C12 0.4439(2) 0.09814(17) 0.61092(16) 0.0516(6) Uani d . 1 . .
C C13 0.3863(2) 0.0526(2) 0.6939(2) 0.0617(7) Uani d . 1 . .
C C14 0.6841(2) 0.24385(18) 0.50197(17) 0.0549(6) Uani d . 1 . .
C C15 0.7155(2) 0.3248(2) 0.5633(2) 0.0727(8) Uani d . 1 . .
H H15 0.6672 0.3410 0.6167 0.087 Uiso calc R 1 . .
C C16 0.8181(3) 0.3818(2) 0.5454(3) 0.0946(10) Uani d . 1 . .
H H16 0.8393 0.4367 0.5868 0.114 Uiso calc R 1 . .
C C17 0.8894(3) 0.3581(3) 0.4670(3) 0.1001(11) Uani d . 1 . .
H H17 0.9589 0.3970 0.4550 0.120 Uiso calc R 1 . .
C C18 0.8581(3) 0.2764(3) 0.4058(2) 0.0899(9) Uani d . 1 . .
H H18 0.9065 0.2605 0.3523 0.108 Uiso calc R 1 . .
C C19 0.7552(2) 0.2182(2) 0.4234(2) 0.0697(7) Uani d . 1 . .
H H19 0.7345 0.1626 0.3828 0.084 Uiso calc R 1 . .
C C20 0.0819(10) -0.0131(13) 0.3779(7) 0.083(3) Uani d PD 0.65(2) A 1
H H20A 0.0585 0.0380 0.4255 0.100 Uiso calc PR 0.65(2) A 1
H H20B 0.1110 -0.0723 0.4155 0.100 Uiso calc PR 0.65(2) A 1
C C21 -0.0264(6) -0.0390(9) 0.3046(6) 0.093(3) Uani d PD 0.65(2) A 1
H H21A -0.0556 0.0210 0.2699 0.140 Uiso calc PR 0.65(2) A 1
H H21B -0.0924 -0.0672 0.3409 0.140 Uiso calc PR 0.65(2) A 1
H H21C -0.0003 -0.0871 0.2561 0.140 Uiso calc PR 0.65(2) A 1
C C21' -0.0320(12) 0.0133(19) 0.352(2) 0.144(8) Uani d PD 0.35(2) A 2
H H21D -0.0171 0.0747 0.3889 0.217 Uiso calc PR 0.35(2) A 2
H H21E -0.0945 -0.0255 0.3828 0.217 Uiso calc PR 0.35(2) A 2
H H21F -0.0603 0.0288 0.2831 0.217 Uiso calc PR 0.35(2) A 2
C C20' 0.0904(14) -0.0484(10) 0.3525(19) 0.071(5) Uani d PD 0.35(2) A 2
H H20C 0.1168 -0.0708 0.4204 0.085 Uiso calc PR 0.35(2) A 2
H H20D 0.0810 -0.1066 0.3082 0.085 Uiso calc PR 0.35(2) A 2
F F1 0.20318(17) 0.19477(13) -0.09212(10) 0.1037(6) Uani d . 1 . .
N N1 0.35061(17) 0.12065(14) 0.30899(13) 0.0522(5) Uani d . 1 . .
N N2 0.29355(17) 0.05079(14) 0.46511(15) 0.0563(5) Uani d . 1 . .
N N3 0.57688(17) 0.18511(14) 0.52239(14) 0.0511(5) Uani d . 1 . .
N N4 0.3401(2) 0.01462(19) 0.75895(18) 0.0874(8) Uani d . 1 . .
O O1 0.17933(16) 0.02517(14) 0.31431(12) 0.0802(6) Uani d D 1 . .
O O2 0.51702(16) 0.22586(14) 0.29545(12) 0.0745(5) Uani d . 1 . .

loop_
_atom_site_aniso_label
_atom_site_aniso_U_11
_atom_site_aniso_U_22
_atom_site_aniso_U_33
_atom_site_aniso_U_12
_atom_site_aniso_U_13
_atom_site_aniso_U_23
C1 0.0566(14) 0.0621(15) 0.0395(15) -0.0110(12) 0.0020(12) 0.0040(12)
C2 0.0683(17) 0.099(2) 0.0506(18) 0.0091(15) 0.0075(14) 0.0043(15)
C3 0.082(2) 0.118(2) 0.0420(17) -0.0072(18) 0.0119(15) -0.0034(16)
C4 0.081(2) 0.090(2) 0.0365(16) -0.0267(17) -0.0099(14) 0.0092(15)
C5 0.091(2) 0.082(2) 0.0516(18) 0.0023(16) -0.0100(15) 0.0057(15)
C6 0.0823(19) 0.0754(18) 0.0436(16) 0.0024(15) -0.0013(14) -0.0009(13)
C7 0.0492(14) 0.0687(17) 0.0538(17) -0.0062(12) 0.0028(13) 0.0050(13)
C8 0.0536(14) 0.0525(14) 0.0385(14) 0.0102(11) 0.0054(11) 0.0006(11)
C9 0.0500(13) 0.0546(14) 0.0352(13) 0.0025(11) 0.0061(11) 0.0010(11)
C10 0.0529(14) 0.0586(15) 0.0449(15) -0.0044(12) 0.0070(12) 0.0049(12)
C11 0.0628(16) 0.0669(16) 0.0383(15) 0.0127(13) 0.0012(12) -0.0076(12)
C12 0.0614(15) 0.0572(15) 0.0370(15) 0.0143(12) 0.0090(12) 0.0021(11)
C13 0.0693(17) 0.0736(18) 0.0426(16) 0.0161(14) 0.0059(13) 0.0022(14)
C14 0.0499(14) 0.0617(16) 0.0524(16) 0.0040(12) -0.0020(12) -0.0027(13)
C15 0.0681(18) 0.0745(19) 0.074(2) -0.0022(15) -0.0049(15) -0.0136(15)
C16 0.081(2) 0.090(2) 0.110(3) -0.0136(19) -0.008(2) -0.016(2)
C17 0.070(2) 0.105(3) 0.124(3) -0.0250(19) -0.002(2) 0.001(2)
C18 0.0674(19) 0.118(3) 0.086(2) -0.0061(19) 0.0174(16) 0.002(2)
C19 0.0624(17) 0.0803(19) 0.0672(19) -0.0003(15) 0.0091(14) -0.0061(14)
C20 0.079(5) 0.097(7) 0.075(6) -0.040(5) 0.008(3) 0.015(4)
C21 0.066(4) 0.128(7) 0.086(5) -0.029(4) 0.003(3) 0.002(4)
C21' 0.128(12) 0.163(17) 0.14(2) 0.022(11) 0.029(13) 0.018(12)
C20' 0.073(8) 0.087(10) 0.053(9) -0.025(6) 0.003(6) 0.004(7)
F1 0.1247(14) 0.1418(15) 0.0421(10) -0.0247(12) -0.0131(9) 0.0147(9)
N1 0.0524(11) 0.0683(13) 0.0360(11) -0.0075(10) 0.0041(9) 0.0083(9)
N2 0.0607(13) 0.0673(13) 0.0412(13) 0.0002(10) 0.0060(10) 0.0094(10)
N3 0.0542(12) 0.0605(12) 0.0385(12) 0.0025(10) 0.0020(9) -0.0033(9)
N4 0.0942(18) 0.112(2) 0.0575(16) 0.0063(14) 0.0210(14) 0.0230(14)
O1 0.0692(12) 0.1153(15) 0.0552(12) -0.0358(11) -0.0027(10) 0.0205(10)
O2 0.0754(12) 0.0968(13) 0.0505(11) -0.0280(10) -0.0012(9) 0.0203(10)

loop_
_atom_type_symbol
_atom_type_description
_atom_type_scat_dispersion_real
_atom_type_scat_dispersion_imag
_atom_type_scat_source
C C 0.0033 0.0016 'International Tables Vol C Tables 4.2.6.8 and 6.1.1.4'
H H 0.0000 0.0000 'International Tables Vol C Tables 4.2.6.8 and 6.1.1.4'
N N 0.0061 0.0033 'International Tables Vol C Tables 4.2.6.8 and 6.1.1.4'
O O 0.0106 0.0060 'International Tables Vol C Tables 4.2.6.8 and 6.1.1.4'
F F 0.0171 0.0103 'International Tables Vol C Tables 4.2.6.8 and 6.1.1.4'

loop_
_geom_angle_atom_site_label_1
_geom_angle_atom_site_label_2
_geom_angle_atom_site_label_3
_geom_angle
C6 C1 C2 120.3(2)
C6 C1 N1 119.5(2)
C2 C1 N1 120.1(2)
C1 C2 C3 119.7(3)
C1 C2 H2 120.1
C3 C2 H2 120.1
C4 C3 C2 118.3(3)
C4 C3 H3 120.8
C2 C3 H3 120.8
C3 C4 C5 123.3(2)
C3 C4 F1 118.6(3)
C5 C4 F1 118.1(3)
C4 C5 C6 118.1(3)
C4 C5 H5 121.0
C6 C5 H5 121.0
C1 C6 C5 120.2(2)
C1 C6 H6 119.9
C5 C6 H6 119.9
N2 C7 O1 122.2(2)
N2 C7 N1 126.7(2)
O1 C7 N1 111.1(2)
N2 C8 C9 124.6(2)
N2 C8 C12 128.0(2)
C9 C8 C12 107.3(2)
C8 C9 N3 108.15(19)
C8 C9 C10 121.6(2)
N3 C9 C10 129.9(2)
O2 C10 N1 120.1(2)
O2 C10 C9 128.6(2)
N1 C10 C9 111.3(2)
N3 C11 C12 109.8(2)
N3 C11 H11 125.1
C12 C11 H11 125.1
C11 C12 C8 106.8(2)
C11 C12 C13 126.5(2)
C8 C12 C13 126.7(2)
N4 C13 C12 178.7(3)
C15 C14 C19 120.8(2)
C15 C14 N3 118.9(2)
C19 C14 N3 120.3(2)
C16 C15 C14 119.9(3)
C16 C15 H15 120.1
C14 C15 H15 120.1
C17 C16 C15 120.2(3)
C17 C16 H16 119.9
C15 C16 H16 119.9
C16 C17 C18 119.9(3)
C16 C17 H17 120.1
C18 C17 H17 120.1
C17 C18 C19 120.4(3)
C17 C18 H18 119.8
C19 C18 H18 119.8
C14 C19 C18 118.8(3)
C14 C19 H19 120.6
C18 C19 H19 120.6
O1 C20 C21 105.0(6)
O1 C20 H20A 110.7
C21 C20 H20A 110.7
O1 C20 H20B 110.7
C21 C20 H20B 110.7
H20A C20 H20B 108.8
C20' C21' H21D 109.5
C20' C21' H21E 109.5
H21D C21' H21E 109.5
C20' C21' H21F 109.5
H21D C21' H21F 109.5
H21E C21' H21F 109.5
O1 C20' C21' 102.6(8)
O1 C20' H20C 111.3
C21' C20' H20C 111.3
O1 C20' H20D 111.3
C21' C20' H20D 111.3
H20C C20' H20D 109.2
C7 N1 C10 121.96(19)
C7 N1 C1 120.56(18)
C10 N1 C1 117.07(17)
C7 N2 C8 113.5(2)
C11 N3 C9 107.92(19)
C11 N3 C14 123.73(19)
C9 N3 C14 128.34(19)
C7 O1 C20 112.6(4)
C7 O1 C20' 125.0(10)
C20 O1 C20' 22.9(7)

loop_
_geom_bond_atom_site_label_1
_geom_bond_atom_site_label_2
_geom_bond_distance
C1 C6 1.365(3)
C1 C2 1.366(3)
C1 N1 1.451(3)
C2 C3 1.388(3)
C2 H2 0.9300
C3 C4 1.346(4)
C3 H3 0.9300
C4 C5 1.352(4)
C4 F1 1.365(3)
C5 C6 1.381(3)
C5 H5 0.9300
C6 H6 0.9300
C7 N2 1.284(3)
C7 O1 1.337(3)
C7 N1 1.379(3)
C8 N2 1.374(3)
C8 C9 1.375(3)
C8 C12 1.418(3)
C9 N3 1.390(3)
C9 C10 1.419(3)
C10 O2 1.219(2)
C10 N1 1.417(3)
C11 N3 1.357(3)
C11 C12 1.368(3)
C11 H11 0.9300
C12 C13 1.429(3)
C13 N4 1.140(3)
C14 C15 1.374(3)
C14 C19 1.374(3)
C14 N3 1.432(3)
C15 C16 1.371(4)
C15 H15 0.9300
C16 C17 1.367(4)
C16 H16 0.9300
C17 C18 1.381(4)
C17 H17 0.9300
C18 C19 1.382(4)
C18 H18 0.9300
C19 H19 0.9300
C20 O1 1.477(6)
C20 C21 1.504(8)
C20 H20A 0.9700
C20 H20B 0.9700
C21 H21A 0.9600
C21 H21B 0.9600
C21 H21C 0.9600
C21' C20' 1.549(10)
C21' H21D 0.9600
C21' H21E 0.9600
C21' H21F 0.9600
C20' O1 1.480(9)
C20' H20C 0.9700
C20' H20D 0.9700

loop_
_geom_hbond_atom_site_label_D
_geom_hbond_atom_site_label_H
_geom_hbond_atom_site_label_A
_geom_hbond_site_symmetry_A
_geom_hbond_distance_DH
_geom_hbond_distance_HA
_geom_hbond_distance_DA
_geom_hbond_angle_DHA
C6 H6 F1 4_566 0.93 2.49 3.306(3) 146.0
C11 H11 O2 4_566 0.93 2.37 2.910(3) 117.0

loop_
_geom_torsion_atom_site_label_1
_geom_torsion_atom_site_label_2
_geom_torsion_atom_site_label_3
_geom_torsion_atom_site_label_4
_geom_torsion
C6 C1 C2 C3 -0.1(4)
N1 C1 C2 C3 -178.8(2)
C1 C2 C3 C4 -1.7(4)
C2 C3 C4 C5 2.4(4)
C2 C3 C4 F1 -179.1(2)
C3 C4 C5 C6 -1.2(4)
F1 C4 C5 C6 -179.8(2)
C2 C1 C6 C5 1.3(4)
N1 C1 C6 C5 -180.0(2)
C4 C5 C6 C1 -0.7(4)
N2 C8 C9 N3 179.27(19)
C12 C8 C9 N3 -0.1(2)
N2 C8 C9 C10 6.0(3)
C12 C8 C9 C10 -173.36(19)
C8 C9 C10 O2 172.0(2)
N3 C9 C10 O2 0.3(4)
C8 C9 C10 N1 -7.0(3)
N3 C9 C10 N1 -178.7(2)
N3 C11 C12 C8 0.4(2)
N3 C11 C12 C13 -179.2(2)
N2 C8 C12 C11 -179.5(2)
C9 C8 C12 C11 -0.2(2)
N2 C8 C12 C13 0.1(4)
C9 C8 C12 C13 179.4(2)
C11 C12 C13 N4 -135(12)
C8 C12 C13 N4 46(12)
C19 C14 C15 C16 0.8(4)
N3 C14 C15 C16 179.6(2)
C14 C15 C16 C17 -0.1(4)
C15 C16 C17 C18 -0.2(5)
C16 C17 C18 C19 -0.2(5)
C15 C14 C19 C18 -1.2(4)
N3 C14 C19 C18 -180.0(2)
C17 C18 C19 C14 0.8(4)
N2 C7 N1 C10 -0.7(4)
O1 C7 N1 C10 179.49(19)
N2 C7 N1 C1 -173.2(2)
O1 C7 N1 C1 7.0(3)
O2 C10 N1 C7 -174.4(2)
C9 C10 N1 C7 4.6(3)
O2 C10 N1 C1 -1.7(3)
C9 C10 N1 C1 177.32(19)
C6 C1 N1 C7 73.3(3)
C2 C1 N1 C7 -108.0(3)
C6 C1 N1 C10 -99.5(3)
C2 C1 N1 C10 79.2(3)
O1 C7 N2 C8 178.6(2)
N1 C7 N2 C8 -1.1(3)
C9 C8 N2 C7 -1.5(3)
C12 C8 N2 C7 177.7(2)
C12 C11 N3 C9 -0.5(2)
C12 C11 N3 C14 -179.63(19)
C8 C9 N3 C11 0.3(2)
C10 C9 N3 C11 172.9(2)
C8 C9 N3 C14 179.4(2)
C10 C9 N3 C14 -8.0(4)
C15 C14 N3 C11 -46.1(3)
C19 C14 N3 C11 132.7(2)
C15 C14 N3 C9 134.9(2)
C19 C14 N3 C9 -46.3(3)
N2 C7 O1 C20 14.4(9)
N1 C7 O1 C20 -165.8(8)
N2 C7 O1 C20' -7.7(8)
N1 C7 O1 C20' 172.1(7)
C21 C20 O1 C7 171.1(11)
C21 C20 O1 C20' -61(3)
C21' C20' O1 C7 112(2)
C21' C20' O1 C20 49(2)
